data_2022315
loop_
_publ_author_name
'McKee, Vickie'
'Kose, Muhammet'

_publ_section_title
;
 Manganese(II) complexes derived from acyclic ligands having flexible
 alcohol arms: structural chracterization and SOD and catalase mimetic
 studies
;
_journal_coeditor_code JX3060
_journal_issue 2
_journal_name_full 'Acta Crystallographica Section C'
_journal_page_first 100
_journal_page_last 110
_journal_paper_doi 10.1107/S2053229621000395
_journal_volume 77
_journal_year 2021
_chemical_formula_iupac 'C11 H15 N3 O2'
_chemical_formula_moiety 'C11 H15 N3 O2'
_chemical_formula_sum 'C11 H15 N3 O2'
_chemical_formula_weight 221.26
_chemical_name_systematic
;
2,2'-[(Pyridine-2,6-diyl)bis(nitrilomethanylylidene)]diethanol}manganese(II)
;
_space_group_crystal_system monoclinic
_space_group_IT_number 14
_space_group_name_Hall '-P 2ybc'
_space_group_name_H-M_alt 'P 1 21/c 1'
_atom_sites_solution_hydrogens geom
_audit_creation_method SHELXL-2014/6
_cell_angle_alpha 90
_cell_angle_beta 94.393(5)
_cell_angle_gamma 90
_cell_formula_units_Z 4
_cell_length_a 9.874(3)
_cell_length_b 4.5259(12)
_cell_length_c 24.792(7)
_cell_measurement_reflns_used 1048
_cell_measurement_temperature 150(2)
_cell_measurement_theta_max 24.48
_cell_measurement_theta_min 2.54
_cell_volume 1104.7(5)
_computing_cell_refinement
;
SAINT (Bruker, 1998)
;
_computing_data_collection
;
APEX2 (Bruker, 1998)
;
_computing_data_reduction
;
SAINT (Bruker, 1998)
;
_computing_molecular_graphics
;
SHELXTL (Sheldrick, 2008)
;
_computing_publication_material
;
SHELXTL (Sheldrick, 2008)
;
_computing_structure_refinement
;
SHELXL2014 (Sheldrick, 2015)
;
_computing_structure_solution
;
SHELXS97 (Sheldrick, 2008)
;
_diffrn_ambient_temperature 150(2)
_diffrn_measured_fraction_theta_full 0.998
_diffrn_measured_fraction_theta_max 0.993
_diffrn_measurement_device_type 'Bruker APEXII CCD'
_diffrn_measurement_method '\f and \w scans'
_diffrn_radiation_type MoK\a
_diffrn_radiation_wavelength 0.71073
_diffrn_reflns_av_R_equivalents 0.0663
_diffrn_reflns_av_unetI/netI 0.0586
_diffrn_reflns_limit_h_max 12
_diffrn_reflns_limit_h_min -12
_diffrn_reflns_limit_k_max 5
_diffrn_reflns_limit_k_min -5
_diffrn_reflns_limit_l_max 31
_diffrn_reflns_limit_l_min -30
_diffrn_reflns_number 9082
_diffrn_reflns_theta_full 25.242
_diffrn_reflns_theta_max 26.383
_diffrn_reflns_theta_min 1.648
_exptl_absorpt_coefficient_mu 0.094
_exptl_absorpt_correction_T_max 0.7454
_exptl_absorpt_correction_T_min 0.5819
_exptl_absorpt_correction_type multi-scan
_exptl_absorpt_process_details
;
(SADABS; Bruker, 2009)
;
_exptl_crystal_colour colourless
_exptl_crystal_density_diffrn 1.330
_exptl_crystal_description plate
_exptl_crystal_F_000 472
_exptl_crystal_size_max 0.50
_exptl_crystal_size_mid 0.28
_exptl_crystal_size_min 0.04
_refine_diff_density_max 0.307
_refine_diff_density_min -0.275
_refine_ls_extinction_method none
_refine_ls_goodness_of_fit_ref 1.060
_refine_ls_hydrogen_treatment constr
_refine_ls_matrix_type full
_refine_ls_number_parameters 147
_refine_ls_number_reflns 2256
_refine_ls_number_restraints 0
_refine_ls_restrained_S_all 1.060
_refine_ls_R_factor_all 0.0953
_refine_ls_R_factor_gt 0.0515
_refine_ls_shift/su_max 0.000
_refine_ls_shift/su_mean 0.000
_refine_ls_structure_factor_coef Fsqd
_refine_ls_weighting_details 'w=1/[\s^2^(Fo^2^)+(0.0728P)^2^] where P=(Fo^2^+2Fc^2^)/3'
_refine_ls_weighting_scheme calc
_refine_ls_wR_factor_gt 0.1282
_refine_ls_wR_factor_ref 0.1482
_reflns_number_gt 1442
_reflns_number_total 2256
_reflns_threshold_expression 'I > 2\s(I)'
_cod_data_source_file jx3060sup1.cif
_cod_data_source_block 1
_cod_depositor_comments 'Adding full bibliography for 2022315--2022321.cif.'
_cod_original_sg_symbol_H-M 'P 21/c'
_cod_database_code 2022315
_cod_database_fobs_code 2022315
_shelx_space_group_comment
;
The symmetry employed for this shelxl refinement is uniquely defined
by the following loop, which should always be used as a source of
symmetry information in preference to the above space-group names.
They are only intended as comments.
;
_shelxl_version_number 2014/6

loop_
_space_group_symop_operation_xyz
'x, y, z'
'-x, y+1/2, -z+1/2'
'-x, -y, -z'
'x, -y-1/2, z-1/2'

loop_
_atom_site_type_symbol
_atom_site_label
_atom_site_fract_x
_atom_site_fract_y
_atom_site_fract_z
_atom_site_U_iso_or_equiv
_atom_site_adp_type
_atom_site_calc_flag
_atom_site_occupancy
_atom_site_disorder_assembly
_atom_site_disorder_group
O O1 1.15414(18) 0.4340(4) 0.21965(7) 0.0315(5) Uani d 1 . .
H H1 1.1382 0.4014 0.2519 0.047 Uiso calc 1 . .
C C1 1.1400(2) 0.7430(6) 0.20850(10) 0.0278(6) Uani d 1 . .
H H1A 1.2297 0.8270 0.2016 0.033 Uiso calc 1 . .
H H1B 1.1072 0.8448 0.2404 0.033 Uiso calc 1 . .
C C2 1.0414(2) 0.7953(6) 0.15995(10) 0.0275(6) Uani d 1 . .
H H2A 1.0473 1.0040 0.1484 0.033 Uiso calc 1 . .
H H2B 1.0663 0.6687 0.1297 0.033 Uiso calc 1 . .
N N1 0.90154(19) 0.7288(5) 0.17243(8) 0.0248(5) Uani d 1 . .
C C3 0.8359(2) 0.5444(5) 0.14214(9) 0.0237(6) Uani d 1 . .
H H3 0.8800 0.4565 0.1134 0.028 Uiso calc 1 . .
C C4 0.6943(2) 0.4601(5) 0.14938(9) 0.0216(5) Uani d 1 . .
C C5 0.6222(2) 0.5775(5) 0.19028(9) 0.0236(6) Uani d 1 . .
H H5 0.6641 0.7139 0.2155 0.028 Uiso calc 1 . .
C C6 0.4889(2) 0.4932(5) 0.19383(9) 0.0244(6) Uani d 1 . .
H H6 0.4376 0.5720 0.2214 0.029 Uiso calc 1 . .
C C7 0.4309(2) 0.2933(5) 0.15693(9) 0.0238(6) Uani d 1 . .
H H7 0.3390 0.2339 0.1585 0.029 Uiso calc 1 . .
C C8 0.5096(2) 0.1797(5) 0.11728(9) 0.0217(5) Uani d 1 . .
N N2 0.63962(19) 0.2601(4) 0.11339(8) 0.0232(5) Uani d 1 . .
C C9 0.4539(2) -0.0404(5) 0.07759(9) 0.0231(6) Uani d 1 . .
H H9 0.5107 -0.1197 0.0519 0.028 Uiso calc 1 . .
N N3 0.3321(2) -0.1247(5) 0.07725(8) 0.0265(5) Uani d 1 . .
C C10 0.2823(3) -0.3428(5) 0.03700(10) 0.0271(6) Uani d 1 . .
H H10A 0.2550 -0.5248 0.0555 0.033 Uiso calc 1 . .
H H10B 0.3559 -0.3947 0.0137 0.033 Uiso calc 1 . .
C C11 0.1622(3) -0.2217(6) 0.00246(10) 0.0297(6) Uani d 1 . .
H H11A 0.1200 -0.3840 -0.0197 0.036 Uiso calc 1 . .
H H11B 0.0938 -0.1482 0.0264 0.036 Uiso calc 1 . .
O O2 0.1971(2) 0.0110(4) -0.03238(7) 0.0335(5) Uani d 1 . .
H H2 0.2433 -0.0570 -0.0566 0.050 Uiso calc 1 . .

loop_
_atom_site_aniso_label
_atom_site_aniso_U_11
_atom_site_aniso_U_22
_atom_site_aniso_U_33
_atom_site_aniso_U_12
_atom_site_aniso_U_13
_atom_site_aniso_U_23
O1 0.0355(11) 0.0285(10) 0.0311(10) 0.0053(8) 0.0071(9) 0.0060(8)
C1 0.0232(13) 0.0264(14) 0.0335(14) -0.0001(11) 0.0006(11) 0.0014(11)
C2 0.0242(13) 0.0310(15) 0.0275(13) -0.0027(11) 0.0037(11) 0.0024(11)
N1 0.0215(11) 0.0284(12) 0.0242(11) -0.0014(9) 0.0003(9) 0.0027(9)
C3 0.0229(13) 0.0280(14) 0.0202(12) 0.0014(11) 0.0014(10) 0.0004(11)
C4 0.0208(13) 0.0246(13) 0.0188(12) 0.0016(10) -0.0032(10) 0.0027(10)
C5 0.0228(14) 0.0258(14) 0.0218(12) 0.0012(11) -0.0013(10) 0.0014(10)
C6 0.0262(14) 0.0267(13) 0.0204(12) 0.0020(11) 0.0027(10) 0.0006(11)
C7 0.0202(13) 0.0282(14) 0.0228(12) -0.0002(10) 0.0012(10) 0.0051(11)
C8 0.0241(13) 0.0212(12) 0.0191(12) 0.0001(10) -0.0019(10) 0.0053(10)
N2 0.0233(11) 0.0250(11) 0.0212(10) 0.0001(9) 0.0003(8) 0.0011(9)
C9 0.0256(14) 0.0238(14) 0.0196(12) 0.0034(11) -0.0004(10) 0.0012(10)
N3 0.0260(12) 0.0268(12) 0.0259(11) -0.0009(9) -0.0043(9) -0.0005(9)
C10 0.0281(14) 0.0231(14) 0.0296(14) -0.0020(11) -0.0013(11) -0.0019(11)
C11 0.0276(14) 0.0364(16) 0.0246(13) -0.0027(12) -0.0013(11) -0.0015(12)
O2 0.0429(12) 0.0324(11) 0.0260(10) 0.0053(9) 0.0070(8) -0.0003(8)

loop_
_atom_type_symbol
_atom_type_description
_atom_type_scat_dispersion_real
_atom_type_scat_dispersion_imag
_atom_type_scat_source
C C 0.0033 0.0016 'International Tables Vol C Tables 4.2.6.8 and 6.1.1.4'
H H 0.0000 0.0000 'International Tables Vol C Tables 4.2.6.8 and 6.1.1.4'
N N 0.0061 0.0033 'International Tables Vol C Tables 4.2.6.8 and 6.1.1.4'
O O 0.0106 0.0060 'International Tables Vol C Tables 4.2.6.8 and 6.1.1.4'

loop_
_geom_angle_atom_site_label_1
_geom_angle_atom_site_label_2
_geom_angle_atom_site_label_3
_geom_angle_site_symmetry_1
_geom_angle_site_symmetry_3
_geom_angle
_geom_angle_publ_flag
C1 O1 H1 . . 109.5 ?
O1 C1 C2 . . 110.8(2) ?
O1 C1 H1A . . 109.5 ?
C2 C1 H1A . . 109.5 ?
O1 C1 H1B . . 109.5 ?
C2 C1 H1B . . 109.5 ?
H1A C1 H1B . . 108.1 ?
N1 C2 C1 . . 111.1(2) ?
N1 C2 H2A . . 109.4 ?
C1 C2 H2A . . 109.4 ?
N1 C2 H2B . . 109.4 ?
C1 C2 H2B . . 109.4 ?
H2A C2 H2B . . 108.0 ?
C3 N1 C2 . . 117.2(2) ?
N1 C3 C4 . . 123.1(2) ?
N1 C3 H3 . . 118.5 ?
C4 C3 H3 . . 118.5 ?
N2 C4 C5 . . 122.4(2) ?
N2 C4 C3 . . 115.3(2) ?
C5 C4 C3 . . 122.3(2) ?
C6 C5 C4 . . 119.1(2) ?
C6 C5 H5 . . 120.5 ?
C4 C5 H5 . . 120.5 ?
C5 C6 C7 . . 119.3(2) ?
C5 C6 H6 . . 120.4 ?
C7 C6 H6 . . 120.4 ?
C6 C7 C8 . . 118.9(2) ?
C6 C7 H7 . . 120.5 ?
C8 C7 H7 . . 120.5 ?
N2 C8 C7 . . 122.4(2) ?
N2 C8 C9 . . 116.3(2) ?
C7 C8 C9 . . 121.3(2) ?
C8 N2 C4 . . 117.9(2) ?
N3 C9 C8 . . 121.0(2) ?
N3 C9 H9 . . 119.5 ?
C8 C9 H9 . . 119.5 ?
C9 N3 C10 . . 118.7(2) ?
N3 C10 C11 . . 110.5(2) ?
N3 C10 H10A . . 109.6 ?
C11 C10 H10A . . 109.6 ?
N3 C10 H10B . . 109.6 ?
C11 C10 H10B . . 109.6 ?
H10A C10 H10B . . 108.1 ?
O2 C11 C10 . . 113.4(2) ?
O2 C11 H11A . . 108.9 ?
C10 C11 H11A . . 108.9 ?
O2 C11 H11B . . 108.9 ?
C10 C11 H11B . . 108.9 ?
H11A C11 H11B . . 107.7 ?
C11 O2 H2 . . 109.5 ?

loop_
_geom_bond_atom_site_label_1
_geom_bond_atom_site_label_2
_geom_bond_site_symmetry_2
_geom_bond_distance
_geom_bond_publ_flag
O1 C1 . 1.430(3) ?
O1 H1 . 0.8400 ?
C1 C2 . 1.508(3) ?
C1 H1A . 0.9900 ?
C1 H1B . 0.9900 ?
C2 N1 . 1.470(3) ?
C2 H2A . 0.9900 ?
C2 H2B . 0.9900 ?
N1 C3 . 1.267(3) ?
C3 C4 . 1.473(3) ?
C3 H3 . 0.9500 ?
C4 N2 . 1.354(3) ?
C4 C5 . 1.389(3) ?
C5 C6 . 1.379(3) ?
C5 H5 . 0.9500 ?
C6 C7 . 1.379(3) ?
C6 H6 . 0.9500 ?
C7 C8 . 1.397(3) ?
C7 H7 . 0.9500 ?
C8 N2 . 1.345(3) ?
C8 C9 . 1.476(3) ?
C9 N3 . 1.261(3) ?
C9 H9 . 0.9500 ?
N3 C10 . 1.462(3) ?
C10 C11 . 1.512(3) ?
C10 H10A . 0.9900 ?
C10 H10B . 0.9900 ?
C11 O2 . 1.421(3) ?
C11 H11A . 0.9900 ?
C11 H11B . 0.9900 ?
O2 H2 . 0.8400 ?

loop_
_geom_hbond_atom_site_label_D
_geom_hbond_atom_site_label_H
_geom_hbond_atom_site_label_A
_geom_hbond_site_symmetry_A
_geom_hbond_distance_DH
_geom_hbond_distance_HA
_geom_hbond_distance_DA
_geom_hbond_angle_DHA
O1 H1 N1 2_745 0.84 2.10 2.924(3) 168.2
O2 H2 N2 3_655 0.84 2.10 2.939(3) 175.2
C5 H5 O1 2_755 0.95 2.52 3.422(3) 158.2
